data_7233154
loop_
_publ_author_name
'Yulia A. Getmanenko'
'Marina Fonari'
'Chad Risko'
'Bhupinder Sandhu'
'Elena Galan'
'Lingyun Zhu'
'Paul Tongwa'
'Do Kyung Hwang'
'Sanjeev Singh'
'He Wang'
'Shree Prakash Tiwari'
'Yueh-Lin Loo'
'Jean-Luc Bredas'
'Bernard Kippelen'
'Tatiana Timofeeva'
'Seth R. Marder'

_publ_section_title
;
 Benzo[1,2-b:6,5-b']dithiophene(dithiazole)-4,5-dione derivatives:
 synthesis, electronic properties, crystal packing and charge transport
;
_journal_name_full 'Journal of Materials Chemistry C'
_journal_page_first 1467
_journal_page_last 1481
_journal_paper_doi 10.1039/C2TC00805J
_journal_volume 1
_journal_year 2013
_chemical_formula_moiety 'C27 H13 F5 N2 O5 S4'
_chemical_formula_sum 'C27 H13 F5 N2 O5 S4'
_chemical_formula_weight 668.63
_chemical_name_common
;
2-(5-Pentafluorobenzoyl-thiophen-2-yl)-7-(thiophen-2-yl)
-benzo[1,2-d:4,3-d']bis(thiazole)-
4,5-bis-(1,3-dioxolane)
;
_chemical_name_systematic
;
2-(5-Pentafluorobenzoyl-thiophen-2-yl)-7-(thiophen-2-yl)
-benzo[1,2-d:4,3-d']bis(thiazole)-
4,5-bis-(1,3-dioxolane)
;
_space_group_IT_number 15
_space_group_name_Hall '-C 2yc'
_space_group_name_H-M_alt 'C 1 2/c 1'
_symmetry_cell_setting monoclinic
_symmetry_space_group_name_H-M 'C 1 2/c 1'
_atom_sites_solution_hydrogens geom
_atom_sites_solution_primary direct
_atom_sites_solution_secondary difmap
_cell_angle_alpha 90.00
_cell_angle_beta 116.42(3)
_cell_angle_gamma 90.00
_cell_formula_units_Z 8
_cell_length_a 40.227(8)
_cell_length_b 7.2753(15)
_cell_length_c 20.654(4)
_cell_measurement_temperature 100(2)
_cell_volume 5413(2)
_computing_cell_refinement 'SAINTPlus, v. 6.2 (Bruker, 2001)'
_computing_data_collection 'APEX2 (Bruker, 2005)'
_computing_data_reduction 'SAINTPlus, v. 6.2 (Bruker, 2001)'
_computing_molecular_graphics 'SHELXTL (Sheldrick, 2008)'
_computing_publication_material 'SHELXTL (Sheldrick, 2008)'
_computing_structure_refinement 'SHELXL-97 (Sheldrick, 2008)'
_computing_structure_solution 'SHELXS-97 (Sheldrick, 2008)'
_diffrn_ambient_temperature 100(2)
_diffrn_measured_fraction_theta_full 0.999
_diffrn_measured_fraction_theta_max 0.999
_diffrn_measurement_device_type 'Bruker APEX-II CCD'
_diffrn_measurement_method '\f and \w scans'
_diffrn_radiation_monochromator graphite
_diffrn_radiation_source 'fine-focus sealed tube'
_diffrn_radiation_type MoK\a
_diffrn_radiation_wavelength 0.71073
_diffrn_reflns_av_R_equivalents 0.1302
_diffrn_reflns_av_sigmaI/netI 0.0957
_diffrn_reflns_limit_h_max 47
_diffrn_reflns_limit_h_min -47
_diffrn_reflns_limit_k_max 8
_diffrn_reflns_limit_k_min -8
_diffrn_reflns_limit_l_max 24
_diffrn_reflns_limit_l_min -24
_diffrn_reflns_number 22244
_diffrn_reflns_theta_full 25.00
_diffrn_reflns_theta_max 25.00
_diffrn_reflns_theta_min 2.20
_exptl_absorpt_coefficient_mu 0.429
_exptl_absorpt_correction_T_max 0.624
_exptl_absorpt_correction_T_min 0.317
_exptl_absorpt_correction_type multi-scan
_exptl_absorpt_process_details 'SADABS (Sheldrick, 2003)'
_exptl_crystal_colour yellow
_exptl_crystal_density_diffrn 1.641
_exptl_crystal_density_meas ?
_exptl_crystal_density_method 'not measured'
_exptl_crystal_description prism
_exptl_crystal_F_000 2704
_exptl_crystal_size_max 0.25
_exptl_crystal_size_mid 0.15
_exptl_crystal_size_min 0.10
_refine_diff_density_max 1.434
_refine_diff_density_min -0.889
_refine_diff_density_rms 0.235
_refine_ls_extinction_method none
_refine_ls_goodness_of_fit_ref 1.401
_refine_ls_hydrogen_treatment constr
_refine_ls_matrix_type full
_refine_ls_number_parameters 322
_refine_ls_number_reflns 4767
_refine_ls_number_restraints 0
_refine_ls_restrained_S_all 1.401
_refine_ls_R_factor_all 0.2616
_refine_ls_R_factor_gt 0.1661
_refine_ls_shift/su_max 0.000
_refine_ls_shift/su_mean 0.000
_refine_ls_structure_factor_coef Fsqd
_refine_ls_weighting_details 'calc w=1/[\s^2^(Fo^2^)+(0.2000P)^2^+0.0000P] where P=(Fo^2^+2Fc^2^)/3'
_refine_ls_weighting_scheme calc
_refine_ls_wR_factor_gt 0.3989
_refine_ls_wR_factor_ref 0.4616
_reflns_number_gt 2122
_reflns_number_total 4767
_reflns_threshold_expression >2sigma(I)
_cod_data_source_file 1000011.cif
_cod_data_source_block PCOD1000011
_cod_depositor_comments
;
The following automatic conversions were performed:

data item '_exptl_crystal_density_meas' value 'not measured' was
changed to '?' -- the value is perceived as not measured.

Automatic conversion script
Id: cif_fix_values 6909 2019-04-08 15:41:33Z antanas 
;
_cod_original_cell_volume 5413.6(19)
_cod_original_sg_symbol_H-M C2/c
_cod_database_code 7233154

loop_
_symmetry_equiv_pos_as_xyz
'x, y, z'
'-x, y, -z+1/2'
'x+1/2, y+1/2, z'
'-x+1/2, y+1/2, -z+1/2'
'-x, -y, -z'
'x, -y, z-1/2'
'-x+1/2, -y+1/2, -z'
'x+1/2, -y+1/2, z-1/2'

loop_
_atom_site_label
_atom_site_type_symbol
_atom_site_fract_x
_atom_site_fract_y
_atom_site_fract_z
_atom_site_U_iso_or_equiv
_atom_site_adp_type
_atom_site_occupancy
_atom_site_symmetry_multiplicity
_atom_site_calc_flag
_atom_site_refinement_flags
_atom_site_disorder_assembly
_atom_site_disorder_group
S1 S 0.87001(12) 0.9355(8) 0.7872(3) 0.1038(17) Uani 1 1 d . . .
S2 S 0.80403(8) 0.9859(4) 0.55357(15) 0.0459(8) Uani 1 1 d . . .
S3 S 0.71651(9) 1.0161(4) 0.38927(15) 0.0540(9) Uani 1 1 d . . .
S4 S 0.59743(13) 1.1111(8) 0.2691(2) 0.1126(18) Uani 1 1 d . . .
O1 O 0.9329(4) 0.894(3) 0.9374(10) 0.158(6) Uani 1 1 d . . .
O2 O 0.7127(2) 0.7435(9) 0.6003(4) 0.0490(19) Uani 1 1 d . . .
O3 O 0.7259(2) 0.9801(10) 0.6836(4) 0.050(2) Uani 1 1 d . . .
O4 O 0.6576(2) 0.9975(10) 0.5544(4) 0.0490(19) Uani 1 1 d . . .
O5 O 0.6978(2) 1.2408(11) 0.5778(4) 0.060(2) Uani 1 1 d . . .
N1 N 0.7930(3) 0.9442(14) 0.6677(5) 0.053(3) Uani 1 1 d . . .
N2 N 0.6607(3) 1.0453(13) 0.4190(5) 0.056(3) Uani 1 1 d . . .
C1 C 0.9409(6) 0.898(4) 0.8802(16) 0.153(10) Uani 1 1 d . . .
C2 C 0.9160(4) 0.899(2) 0.8065(9) 0.078(4) Uani 1 1 d . . .
C3 C 0.9211(5) 0.887(3) 0.7424(11) 0.111(6) Uani 1 1 d . . .
H3 H 0.9452 0.8754 0.7477 0.133 Uiso 1 1 calc R . .
C4 C 0.8889(3) 0.8905(19) 0.6647(8) 0.078(5) Uani 1 1 d . . .
H4 H 0.8875 0.8762 0.6188 0.093 Uiso 1 1 calc R . .
C5 C 0.8585(3) 0.9297(18) 0.6949(7) 0.061(3) Uani 1 1 d . . .
C6 C 0.8188(3) 0.9497(17) 0.6465(6) 0.054(3) Uani 1 1 d . . .
C7 C 0.7591(3) 0.9620(16) 0.6106(6) 0.050(3) Uani 1 1 d . . .
C8 C 0.7596(3) 0.9872(13) 0.5424(6) 0.044(3) Uani 1 1 d . . .
C9 C 0.7243(3) 1.0081(13) 0.4772(5) 0.042(3) Uani 1 1 d . . .
C10 C 0.6916(3) 1.0271(14) 0.4815(5) 0.047(3) Uani 1 1 d . . .
C11 C 0.6913(3) 1.0426(17) 0.5575(6) 0.053(3) Uani 1 1 d . . .
C12 C 0.7233(3) 0.9310(16) 0.6142(6) 0.054(3) Uani 1 1 d . . .
C13 C 0.6702(4) 1.0401(17) 0.3652(6) 0.064(4) Uani 1 1 d . . .
C14 C 0.6432(4) 1.0624(19) 0.2893(7) 0.075(4) Uani 1 1 d . . .
C15 C 0.6506(4) 1.0627(18) 0.2255(6) 0.063(4) Uani 1 1 d . . .
H15 H 0.6735 1.0477 0.2253 0.076 Uiso 1 1 calc R . .
C16 C 0.6161(7) 1.090(3) 0.1649(12) 0.122(7) Uani 1 1 d . . .
H16 H 0.6138 1.0879 0.1181 0.146 Uiso 1 1 calc R . .
C17 C 0.5866(6) 1.120(3) 0.1775(9) 0.111(7) Uani 1 1 d . . .
H17 H 0.5629 1.1423 0.1412 0.134 Uiso 1 1 calc R . .
C18 C 0.7104(3) 0.6720(17) 0.6643(6) 0.057(3) Uani 1 1 d . . .
H18A H 0.6850 0.6731 0.6579 0.069 Uiso 1 1 calc R . .
H18B H 0.7200 0.5477 0.6751 0.069 Uiso 1 1 calc R . .
C19 C 0.7335(3) 0.7993(17) 0.7212(6) 0.056(3) Uani 1 1 d . . .
H19A H 0.7596 0.7671 0.7403 0.068 Uiso 1 1 calc R . .
H19B H 0.7265 0.8005 0.7605 0.068 Uiso 1 1 calc R . .
C20 C 0.6366(4) 1.1547(19) 0.5400(8) 0.078(4) Uani 1 1 d . . .
H20A H 0.6188 1.1462 0.5597 0.094 Uiso 1 1 calc R . .
H20B H 0.6233 1.1753 0.4883 0.094 Uiso 1 1 calc R . .
C21 C 0.6630(5) 1.302(2) 0.5747(10) 0.098(5) Uani 1 1 d . . .
H21A H 0.6549 1.4149 0.5468 0.118 Uiso 1 1 calc R . .
H21B H 0.6656 1.3251 0.6230 0.118 Uiso 1 1 calc R . .
C22 C 0.9846(4) 0.869(3) 0.9035(16) 0.288(11) Uani 1 1 d G . .
C23 C 1.0047(5) 1.009(2) 0.8916(17) 0.288(11) Uani 1 1 d G . .
C24 C 1.0422(5) 0.985(3) 0.9106(17) 0.288(11) Uani 1 1 d G . .
C25 C 1.0596(4) 0.820(3) 0.9414(16) 0.288(11) Uani 1 1 d G . .
C26 C 1.0395(5) 0.680(2) 0.9533(16) 0.288(11) Uani 1 1 d G . .
C27 C 1.0020(5) 0.704(3) 0.9343(16) 0.288(11) Uani 1 1 d G . .
F1 F 0.9883(5) 1.160(3) 0.8569(13) 0.298(6) Uani 1 1 d . . .
F2 F 1.0617(5) 1.127(3) 0.9079(14) 0.298(6) Uani 1 1 d . . .
F3 F 1.0958(5) 0.816(3) 0.9775(14) 0.298(6) Uani 1 1 d . . .
F4 F 1.0537(5) 0.531(3) 0.9863(15) 0.298(6) Uani 1 1 d . . .
F5 F 0.9807(5) 0.553(3) 0.9608(15) 0.298(6) Uani 1 1 d . . .

loop_
_atom_site_aniso_label
_atom_site_aniso_U_11
_atom_site_aniso_U_22
_atom_site_aniso_U_33
_atom_site_aniso_U_23
_atom_site_aniso_U_13
_atom_site_aniso_U_12
S1 0.071(3) 0.143(4) 0.080(3) -0.005(3) 0.018(2) -0.022(3)
S2 0.0566(17) 0.0413(17) 0.0419(16) 0.0006(12) 0.0238(13) -0.0016(13)
S3 0.070(2) 0.054(2) 0.0326(15) 0.0014(13) 0.0181(14) 0.0036(15)
S4 0.091(3) 0.137(5) 0.075(3) -0.004(3) 0.006(2) 0.002(3)
O1 0.098(10) 0.189(16) 0.168(16) -0.003(13) 0.042(10) -0.043(10)
O2 0.072(5) 0.031(4) 0.045(4) -0.006(3) 0.027(4) -0.016(4)
O3 0.050(4) 0.063(5) 0.027(4) -0.007(3) 0.009(3) -0.011(4)
O4 0.044(4) 0.052(5) 0.044(4) -0.001(4) 0.013(3) 0.002(4)
O5 0.088(6) 0.039(5) 0.058(5) 0.002(4) 0.037(5) 0.011(4)
N1 0.043(5) 0.072(7) 0.043(5) 0.000(5) 0.018(5) 0.000(5)
N2 0.060(6) 0.045(6) 0.045(6) -0.005(4) 0.007(5) -0.001(5)
C1 0.098(16) 0.21(3) 0.14(2) -0.04(2) 0.048(16) -0.066(17)
C2 0.042(7) 0.079(11) 0.092(12) 0.000(8) 0.011(8) -0.015(7)
C3 0.102(14) 0.102(15) 0.130(17) 0.019(12) 0.054(13) 0.006(11)
C4 0.012(5) 0.076(10) 0.101(11) 0.011(8) -0.015(6) 0.010(6)
C5 0.055(8) 0.062(8) 0.063(8) -0.001(7) 0.024(6) -0.004(6)
C6 0.063(8) 0.051(8) 0.050(7) -0.010(6) 0.026(6) -0.012(6)
C7 0.043(6) 0.057(8) 0.046(7) -0.012(5) 0.017(5) -0.016(5)
C8 0.061(7) 0.021(6) 0.040(6) 0.004(4) 0.013(5) 0.003(5)
C9 0.059(7) 0.027(6) 0.033(6) -0.007(4) 0.013(5) -0.002(5)
C10 0.056(7) 0.041(7) 0.031(6) 0.000(5) 0.008(5) -0.007(5)
C11 0.060(8) 0.060(8) 0.034(6) -0.001(5) 0.015(5) 0.000(6)
C12 0.065(8) 0.044(7) 0.040(7) -0.009(5) 0.011(6) -0.008(6)
C13 0.102(11) 0.049(8) 0.036(7) -0.009(5) 0.027(7) -0.011(7)
C14 0.097(11) 0.058(9) 0.043(8) -0.001(6) 0.008(7) 0.005(8)
C15 0.083(9) 0.071(9) 0.023(6) -0.006(6) 0.012(6) -0.001(7)
C16 0.15(2) 0.118(17) 0.097(15) -0.025(12) 0.058(16) -0.013(16)
C17 0.126(16) 0.078(13) 0.069(11) 0.003(9) -0.012(11) -0.003(11)
C18 0.061(8) 0.048(8) 0.056(7) 0.009(6) 0.019(6) 0.002(6)
C19 0.066(8) 0.063(8) 0.031(6) 0.015(6) 0.013(6) -0.004(6)
C20 0.063(9) 0.065(10) 0.079(10) -0.012(8) 0.007(7) 0.007(8)
C21 0.116(13) 0.073(11) 0.146(16) -0.014(11) 0.095(13) 0.010(10)
C22 0.084(8) 0.152(13) 0.46(2) -0.017(15) -0.028(12) 0.021(6)
C23 0.084(8) 0.152(13) 0.46(2) -0.017(15) -0.028(12) 0.021(6)
C24 0.084(8) 0.152(13) 0.46(2) -0.017(15) -0.028(12) 0.021(6)
C25 0.084(8) 0.152(13) 0.46(2) -0.017(15) -0.028(12) 0.021(6)
C26 0.084(8) 0.152(13) 0.46(2) -0.017(15) -0.028(12) 0.021(6)
C27 0.084(8) 0.152(13) 0.46(2) -0.017(15) -0.028(12) 0.021(6)
F1 0.135(6) 0.290(12) 0.374(14) 0.036(10) 0.028(7) 0.028(6)
F2 0.135(6) 0.290(12) 0.374(14) 0.036(10) 0.028(7) 0.028(6)
F3 0.135(6) 0.290(12) 0.374(14) 0.036(10) 0.028(7) 0.028(6)
F4 0.135(6) 0.290(12) 0.374(14) 0.036(10) 0.028(7) 0.028(6)
F5 0.135(6) 0.290(12) 0.374(14) 0.036(10) 0.028(7) 0.028(6)

loop_
_atom_type_symbol
_atom_type_description
_atom_type_scat_dispersion_real
_atom_type_scat_dispersion_imag
_atom_type_scat_source
C C 0.0033 0.0016 'International Tables Vol C Tables 4.2.6.8 and 6.1.1.4'
H H 0.0000 0.0000 'International Tables Vol C Tables 4.2.6.8 and 6.1.1.4'
N N 0.0061 0.0033 'International Tables Vol C Tables 4.2.6.8 and 6.1.1.4'
O O 0.0106 0.0060 'International Tables Vol C Tables 4.2.6.8 and 6.1.1.4'
F F 0.0171 0.0103 'International Tables Vol C Tables 4.2.6.8 and 6.1.1.4'
S S 0.1246 0.1234 'International Tables Vol C Tables 4.2.6.8 and 6.1.1.4'

loop_
_geom_angle_atom_site_label_1
_geom_angle_atom_site_label_2
_geom_angle_atom_site_label_3
_geom_angle
_geom_angle_site_symmetry_1
_geom_angle_site_symmetry_3
C2 S1 C5 89.1(8) . .
C8 S2 C6 88.5(6) . .
C9 S3 C13 88.5(6) . .
C14 S4 C17 89.6(9) . .
C12 O2 C18 107.0(8) . .
C12 O3 C19 102.1(8) . .
C11 O4 C20 108.1(10) . .
C21 O5 C11 104.2(10) . .
C6 N1 C7 110.6(10) . .
C13 N2 C10 108.5(11) . .
O1 C1 C2 128(2) . .
O1 C1 C22 113(2) . .
C2 C1 C22 119(2) . .
C1 C2 C3 132.6(17) . .
C1 C2 S1 115.1(16) . .
C3 C2 S1 112.1(13) . .
C2 C3 C4 124.0(16) . .
C2 C3 H3 118.0 . .
C4 C3 H3 118.0 . .
C3 C4 C5 91.8(13) . .
C3 C4 H4 134.1 . .
C5 C4 H4 134.1 . .
C6 C5 C4 122.2(11) . .
C6 C5 S1 114.9(10) . .
C4 C5 S1 122.8(9) . .
N1 C6 C5 124.1(11) . .
N1 C6 S2 116.1(9) . .
C5 C6 S2 119.8(10) . .
N1 C7 C8 114.9(10) . .
N1 C7 C12 124.2(10) . .
C8 C7 C12 120.3(10) . .
C7 C8 C9 119.2(11) . .
C7 C8 S2 109.9(8) . .
C9 C8 S2 131.0(9) . .
C10 C9 C8 121.2(10) . .
C10 C9 S3 109.9(8) . .
C8 C9 S3 128.9(9) . .
N2 C10 C9 116.9(10) . .
N2 C10 C11 122.6(11) . .
C9 C10 C11 120.3(9) . .
O4 C11 O5 106.9(9) . .
O4 C11 C12 112.8(10) . .
O5 C11 C12 108.4(9) . .
O4 C11 C10 112.4(9) . .
O5 C11 C10 105.7(9) . .
C12 C11 C10 110.3(10) . .
O2 C12 O3 108.9(9) . .
O2 C12 C7 110.1(10) . .
O3 C12 C7 111.7(9) . .
O2 C12 C11 106.3(9) . .
O3 C12 C11 107.1(9) . .
C7 C12 C11 112.5(10) . .
N2 C13 C14 122.9(14) . .
N2 C13 S3 116.1(10) . .
C14 C13 S3 120.9(11) . .
C13 C14 C15 127.6(14) . .
C13 C14 S4 118.7(11) . .
C15 C14 S4 113.5(10) . .
C16 C15 C14 106.5(14) . .
C16 C15 H15 126.8 . .
C14 C15 H15 126.8 . .
C17 C16 C15 117.2(19) . .
C17 C16 H16 121.4 . .
C15 C16 H16 121.4 . .
C16 C17 S4 113.0(15) . .
C16 C17 H17 123.5 . .
S4 C17 H17 123.5 . .
C19 C18 O2 103.2(9) . .
C19 C18 H18A 111.1 . .
O2 C18 H18A 111.1 . .
C19 C18 H18B 111.1 . .
O2 C18 H18B 111.1 . .
H18A C18 H18B 109.1 . .
C18 C19 O3 103.3(8) . .
C18 C19 H19A 111.1 . .
O3 C19 H19A 111.1 . .
C18 C19 H19B 111.1 . .
O3 C19 H19B 111.1 . .
H19A C19 H19B 109.1 . .
O4 C20 C21 105.3(11) . .
O4 C20 H20A 110.7 . .
C21 C20 H20A 110.7 . .
O4 C20 H20B 110.7 . .
C21 C20 H20B 110.7 . .
H20A C20 H20B 108.8 . .
O5 C21 C20 105.8(11) . .
O5 C21 H21A 110.6 . .
C20 C21 H21A 110.6 . .
O5 C21 H21B 110.6 . .
C20 C21 H21B 110.6 . .
H21A C21 H21B 108.7 . .
C23 C22 C27 120.0 . .
C23 C22 C1 119.5(18) . .
C27 C22 C1 120.5(18) . .
F1 C23 C22 121.2(18) . .
F1 C23 C24 118.6(19) . .
C22 C23 C24 120.0 . .
F2 C24 C25 120.6(17) . .
F2 C24 C23 118.8(18) . .
C25 C24 C23 120.0 . .
F3 C25 C26 118.0(19) . .
F3 C25 C24 119.2(18) . .
C26 C25 C24 120.0 . .
F4 C26 C25 124.1(19) . .
F4 C26 C27 116(2) . .
C25 C26 C27 120.0 . .
C26 C27 C22 120.0 . .
C26 C27 F5 119.0(15) . .
C22 C27 F5 120.2(16) . .

loop_
_geom_bond_atom_site_label_1
_geom_bond_atom_site_label_2
_geom_bond_distance
_geom_bond_site_symmetry_2
S1 C2 1.731(14) .
S1 C5 1.752(14) .
S2 C8 1.698(12) .
S2 C6 1.759(12) .
S3 C9 1.701(10) .
S3 C13 1.711(15) .
S4 C14 1.735(16) .
S4 C17 1.74(2) .
O1 C1 1.36(3) .
O2 C12 1.419(13) .
O2 C18 1.463(12) .
O3 C12 1.435(13) .
O3 C19 1.489(13) .
O4 C11 1.369(14) .
O4 C20 1.374(14) .
O5 C21 1.441(16) .
O5 C11 1.491(14) .
N1 C6 1.294(14) .
N1 C7 1.355(14) .
N2 C13 1.325(16) .
N2 C10 1.342(14) .
C1 C2 1.40(3) .
C1 C22 1.62(3) .
C2 C3 1.43(2) .
C3 C4 1.55(2) .
C3 H3 0.9300 .
C4 C5 1.626(19) .
C4 H4 0.9300 .
C5 C6 1.464(17) .
C7 C8 1.428(16) .
C7 C12 1.493(16) .
C8 C9 1.466(15) .
C9 C10 1.366(16) .
C10 C11 1.579(16) .
C11 C12 1.531(16) .
C13 C14 1.465(18) .
C14 C15 1.472(19) .
C15 C16 1.41(3) .
C15 H15 0.9300 .
C16 C17 1.34(3) .
C16 H16 0.9300 .
C17 H17 0.9300 .
C18 C19 1.460(16) .
C18 H18A 0.9700 .
C18 H18B 0.9700 .
C19 H19A 0.9700 .
C19 H19B 0.9700 .
C20 C21 1.46(2) .
C20 H20A 0.9700 .
C20 H20B 0.9700 .
C21 H21A 0.9700 .
C21 H21B 0.9700 .
C22 C23 1.3900 .
C22 C27 1.3900 .
C23 F1 1.32(2) .
C23 C24 1.3900 .
C24 F2 1.31(3) .
C24 C25 1.3900 .
C25 F3 1.31(2) .
C25 C26 1.3900 .
C26 F4 1.27(2) .
C26 C27 1.3900 .
C27 F5 1.63(3) .
